data_4062136
_journal_name_full Organometallics
_journal_year 2003
_chemical_formula_sum 'C63 H79 N O3 Zr'
_chemical_formula_weight 989.49
_space_group_IT_number 14
_symmetry_cell_setting monoclinic
_symmetry_space_group_name_Hall '-P 2yn'
_symmetry_space_group_name_H-M 'P 1 21/n 1'
_cell_angle_alpha 90.00
_cell_angle_beta 101.3020(8)
_cell_angle_gamma 90.00
_cell_formula_units_Z 4
_cell_length_a 16.2970(2)
_cell_length_b 15.7960(2)
_cell_length_c 22.0160(3)
_cell_measurement_temperature 110(2)
_cell_volume 5557.62(12)
_diffrn_ambient_temperature 110(2)
_exptl_crystal_density_diffrn 1.183
_cod_original_sg_symbol_H-M 'P 21/n'
_cod_database_code 4062136

loop_
_symmetry_equiv_pos_as_xyz
'x, y, z'
'-x+1/2, y+1/2, -z+1/2'
'-x, -y, -z'
'x-1/2, -y-1/2, z-1/2'

loop_
_atom_site_label
_atom_site_type_symbol
_atom_site_fract_x
_atom_site_fract_y
_atom_site_fract_z
_atom_site_U_iso_or_equiv
_atom_site_adp_type
_atom_site_occupancy
_atom_site_symmetry_multiplicity
_atom_site_calc_flag
_atom_site_refinement_flags
_atom_site_disorder_assembly
_atom_site_disorder_group
Zr1 Zr 0.143487(15) 0.098209(15) 0.146809(11) 0.01503(10) Uani 1 1 d . . .
O2 O 0.03784(10) 0.12632(11) 0.17583(8) 0.0176(4) Uani 1 1 d . . .
O3 O 0.25276(11) 0.11792(11) 0.12290(8) 0.0171(4) Uani 1 1 d . . .
O4 O 0.08794(11) 0.22679(11) 0.06999(8) 0.0210(4) Uani 1 1 d . . .
N5 N 0.18130(13) 0.23620(14) 0.19308(9) 0.0167(5) Uani 1 1 d . . .
C6 C 0.08585(17) 0.03159(17) 0.05704(12) 0.0212(6) Uani 1 1 d . . .
H6A H 0.0288 0.0526 0.0398 0.025 Uiso 1 1 calc R . .
H6B H 0.1213 0.0366 0.0255 0.025 Uiso 1 1 calc R . .
C7 C 0.19219(17) -0.00313(18) 0.22000(12) 0.0228(6) Uani 1 1 d . . .
H7A H 0.1444 -0.0215 0.2384 0.027 Uiso 1 1 calc R . .
H7B H 0.2095 -0.0527 0.1980 0.027 Uiso 1 1 calc R . .
C8 C 0.08501(16) -0.05553(17) 0.08124(12) 0.0205(6) Uani 1 1 d . . .
C9 C 0.02170(19) -0.08131(18) 0.11199(12) 0.0264(7) Uani 1 1 d . . .
H9 H -0.0234 -0.0439 0.1138 0.032 Uiso 1 1 calc R . .
C10 C 0.0234(2) -0.1598(2) 0.13973(13) 0.0363(8) Uani 1 1 d . . .
H10 H -0.0201 -0.1754 0.1606 0.044 Uiso 1 1 calc R . .
C11 C 0.0877(2) -0.2158(2) 0.13741(14) 0.0417(9) Uani 1 1 d . . .
H11 H 0.0888 -0.2697 0.1567 0.050 Uiso 1 1 calc R . .
C12 C 0.1510(2) -0.1926(2) 0.10653(14) 0.0379(8) Uani 1 1 d . . .
H12 H 0.1953 -0.2309 0.1044 0.045 Uiso 1 1 calc R . .
C13 C 0.14949(18) -0.11398(18) 0.07904(13) 0.0274(7) Uani 1 1 d . . .
H13 H 0.1931 -0.0989 0.0581 0.033 Uiso 1 1 calc R . .
C14 C 0.26210(17) 0.01753(16) 0.27158(12) 0.0200(6) Uani 1 1 d . . .
C15 C 0.34513(17) 0.02157(17) 0.26303(12) 0.0229(6) Uani 1 1 d . . .
H15 H 0.3568 0.0109 0.2231 0.027 Uiso 1 1 calc R . .
C16 C 0.41045(18) 0.04071(18) 0.31149(14) 0.0284(7) Uani 1 1 d . . .
H16 H 0.4661 0.0428 0.3044 0.034 Uiso 1 1 calc R . .
C17 C 0.39576(19) 0.05682(19) 0.36984(14) 0.0320(7) Uani 1 1 d . . .
H17 H 0.4409 0.0694 0.4030 0.038 Uiso 1 1 calc R . .
C18 C 0.3146(2) 0.0545(2) 0.37960(13) 0.0335(7) Uani 1 1 d . . .
H18 H 0.3038 0.0660 0.4196 0.040 Uiso 1 1 calc R . .
C19 C 0.24878(18) 0.03544(19) 0.33126(12) 0.0262(7) Uani 1 1 d . . .
H19 H 0.1934 0.0345 0.3388 0.031 Uiso 1 1 calc R . .
C20 C -0.00313(16) 0.19087(17) 0.19793(11) 0.0180(6) Uani 1 1 d . . .
C21 C -0.09131(16) 0.19546(17) 0.18724(12) 0.0188(6) Uani 1 1 d . . .
C22 C -0.12531(16) 0.26668(18) 0.21055(12) 0.0205(6) Uani 1 1 d . . .
H22 H -0.1845 0.2713 0.2035 0.025 Uiso 1 1 calc R . .
C23 C -0.07807(17) 0.33170(17) 0.24364(12) 0.0206(6) Uani 1 1 d . . .
C24 C 0.00837(16) 0.32336(18) 0.25407(12) 0.0203(6) Uani 1 1 d . . .
H24 H 0.0426 0.3658 0.2768 0.024 Uiso 1 1 calc R . .
C25 C 0.04569(16) 0.25396(17) 0.23180(11) 0.0182(6) Uani 1 1 d . . .
C26 C 0.13947(16) 0.24194(18) 0.24777(11) 0.0191(6) Uani 1 1 d . . .
H26A H 0.1643 0.2899 0.2741 0.023 Uiso 1 1 calc R . .
H26B H 0.1517 0.1896 0.2726 0.023 Uiso 1 1 calc R . .
C27 C 0.16145(16) 0.31288(16) 0.15298(11) 0.0179(6) Uani 1 1 d . . .
H27A H 0.1522 0.3617 0.1790 0.022 Uiso 1 1 calc R . .
H27B H 0.2099 0.3263 0.1337 0.022 Uiso 1 1 calc R . .
C28 C 0.08648(16) 0.30069(16) 0.10379(11) 0.0181(6) Uani 1 1 d . . .
C29 C 0.02010(17) 0.34787(18) 0.07822(13) 0.0246(6) Uani 1 1 d . . .
H29 H 0.0045 0.4011 0.0926 0.029 Uiso 1 1 calc R . .
C30 C -0.02244(18) 0.30221(18) 0.02511(13) 0.0269(7) Uani 1 1 d . . .
H30 H -0.0717 0.3197 -0.0026 0.032 Uiso 1 1 calc R . .
C31 C 0.01968(18) 0.23070(18) 0.02176(12) 0.0257(7) Uani 1 1 d . . .
H31 H 0.0049 0.1886 -0.0092 0.031 Uiso 1 1 calc R . .
C32 C 0.27404(15) 0.23445(18) 0.21932(12) 0.0183(6) Uani 1 1 d . . .
H32A H 0.2885 0.2846 0.2463 0.022 Uiso 1 1 calc R . .
H32B H 0.2867 0.1835 0.2457 0.022 Uiso 1 1 calc R . .
C33 C 0.32932(16) 0.23377(17) 0.17181(12) 0.0194(6) Uani 1 1 d . . .
C34 C 0.39419(16) 0.29216(18) 0.17594(12) 0.0220(6) Uani 1 1 d . . .
H34 H 0.4016 0.3339 0.2076 0.026 Uiso 1 1 calc R . .
C35 C 0.44821(16) 0.29038(18) 0.13448(13) 0.0229(6) Uani 1 1 d . . .
C36 C 0.43437(16) 0.22944(18) 0.08798(13) 0.0233(6) Uani 1 1 d . . .
H36 H 0.4709 0.2282 0.0593 0.028 Uiso 1 1 calc R . .
C37 C 0.36995(16) 0.17005(17) 0.08104(12) 0.0197(6) Uani 1 1 d . . .
C38 C 0.31741(15) 0.17279(17) 0.12467(12) 0.0178(6) Uani 1 1 d . . .
C39 C -0.14673(16) 0.12414(18) 0.15409(13) 0.0222(6) Uani 1 1 d . . .
C40 C -0.13274(17) 0.11440(19) 0.08734(13) 0.0256(7) Uani 1 1 d . . .
H40A H -0.1663 0.0670 0.0673 0.038 Uiso 1 1 calc R . .
H40B H -0.0734 0.1034 0.0880 0.038 Uiso 1 1 calc R . .
H40C H -0.1497 0.1666 0.0642 0.038 Uiso 1 1 calc R . .
C41 C -0.12569(18) 0.04178(19) 0.19077(14) 0.0291(7) Uani 1 1 d . . .
H41A H -0.1415 0.0472 0.2313 0.044 Uiso 1 1 calc R . .
H41B H -0.0655 0.0308 0.1965 0.044 Uiso 1 1 calc R . .
H41C H -0.1566 -0.0053 0.1679 0.044 Uiso 1 1 calc R . .
C42 C -0.24039(17) 0.1413(2) 0.14982(14) 0.0303(7) Uani 1 1 d . . .
H42A H -0.2518 0.1487 0.1916 0.045 Uiso 1 1 calc R . .
H42B H -0.2729 0.0933 0.1296 0.045 Uiso 1 1 calc R . .
H42C H -0.2563 0.1928 0.1255 0.045 Uiso 1 1 calc R . .
C43 C -0.12278(17) 0.40672(18) 0.26751(13) 0.0254(6) Uani 1 1 d . . .
C44 C -0.1713(2) 0.4564(2) 0.21270(15) 0.0381(8) Uani 1 1 d . . .
H44A H -0.1323 0.4784 0.1878 0.057 Uiso 1 1 calc R . .
H44B H -0.2005 0.5037 0.2279 0.057 Uiso 1 1 calc R . .
H44C H -0.2121 0.4191 0.1872 0.057 Uiso 1 1 calc R . .
C45 C -0.1840(2) 0.3731(2) 0.30712(16) 0.0378(8) Uani 1 1 d . . .
H45A H -0.2095 0.4209 0.3249 0.057 Uiso 1 1 calc R . .
H45B H -0.1536 0.3375 0.3405 0.057 Uiso 1 1 calc R . .
H45C H -0.2279 0.3396 0.2810 0.057 Uiso 1 1 calc R . .
C46 C -0.06105(18) 0.4665(2) 0.30856(15) 0.0338(7) Uani 1 1 d . . .
H46A H -0.0219 0.4900 0.2844 0.051 Uiso 1 1 calc R . .
H46B H -0.0298 0.4349 0.3440 0.051 Uiso 1 1 calc R . .
H46C H -0.0920 0.5127 0.3235 0.051 Uiso 1 1 calc R . .
C47 C 0.52229(18) 0.3521(2) 0.13824(14) 0.0302(7) Uani 1 1 d . . .
C48 C 0.6029(2) 0.3010(3) 0.1483(2) 0.0563(11) Uani 1 1 d . . .
H48A H 0.6504 0.3393 0.1493 0.084 Uiso 1 1 calc R . .
H48B H 0.6005 0.2604 0.1144 0.084 Uiso 1 1 calc R . .
H48C H 0.6096 0.2705 0.1877 0.084 Uiso 1 1 calc R . .
C49 C 0.5155(2) 0.4002(2) 0.07599(16) 0.0432(9) Uani 1 1 d . . .
H49A H 0.4625 0.4314 0.0669 0.065 Uiso 1 1 calc R . .
H49B H 0.5175 0.3596 0.0427 0.065 Uiso 1 1 calc R . .
H49C H 0.5622 0.4401 0.0791 0.065 Uiso 1 1 calc R . .
C50 C 0.5242(2) 0.4179(2) 0.18831(17) 0.0516(10) Uani 1 1 d . . .
H50A H 0.5332 0.3900 0.2288 0.077 Uiso 1 1 calc R . .
H50B H 0.4708 0.4484 0.1813 0.077 Uiso 1 1 calc R . .
H50C H 0.5698 0.4579 0.1872 0.077 Uiso 1 1 calc R . .
C51 C 0.35601(18) 0.10608(17) 0.02713(13) 0.0226(6) Uani 1 1 d . . .
C52 C 0.35770(19) 0.01507(18) 0.05224(14) 0.0298(7) Uani 1 1 d . . .
H52A H 0.4129 0.0032 0.0776 0.045 Uiso 1 1 calc R . .
H52B H 0.3464 -0.0248 0.0175 0.045 Uiso 1 1 calc R . .
H52C H 0.3149 0.0089 0.0776 0.045 Uiso 1 1 calc R . .
C53 C 0.4233(2) 0.1121(2) -0.01191(14) 0.0340(8) Uani 1 1 d . . .
H53A H 0.4227 0.1689 -0.0299 0.051 Uiso 1 1 calc R . .
H53B H 0.4123 0.0700 -0.0452 0.051 Uiso 1 1 calc R . .
H53C H 0.4782 0.1012 0.0142 0.051 Uiso 1 1 calc R . .
C54 C 0.27050(19) 0.1250(2) -0.01547(13) 0.0282(7) Uani 1 1 d . . .
H54A H 0.2265 0.1248 0.0092 0.042 Uiso 1 1 calc R . .
H54B H 0.2584 0.0816 -0.0478 0.042 Uiso 1 1 calc R . .
H54C H 0.2725 0.1807 -0.0347 0.042 Uiso 1 1 calc R . .
C55 C 0.2546(3) 0.1310(4) 0.5393(2) 0.0812(16) Uani 1 1 d . . .
H55A H 0.2318 0.0985 0.5701 0.122 Uiso 1 1 calc R . .
H55B H 0.2847 0.1805 0.5592 0.122 Uiso 1 1 calc R . .
H55C H 0.2932 0.0953 0.5216 0.122 Uiso 1 1 calc R . .
C56 C 0.1872(2) 0.1584(3) 0.49071(17) 0.0599(12) Uani 1 1 d . . .
C57 C 0.1323(2) 0.1038(2) 0.45380(15) 0.0379(8) Uani 1 1 d . . .
H57 H 0.1395 0.0445 0.4593 0.045 Uiso 1 1 calc R . .
C58 C 0.0675(3) 0.1341(3) 0.40924(19) 0.0602(11) Uani 1 1 d . . .
H58 H 0.0311 0.0940 0.3856 0.072 Uiso 1 1 calc R . .
C59 C 0.0528(3) 0.2158(3) 0.3972(2) 0.0675(12) Uani 1 1 d . . .
H59 H 0.0075 0.2348 0.3661 0.081 Uiso 1 1 calc R . .
C60 C 0.1072(3) 0.2707(3) 0.4326(2) 0.0665(12) Uani 1 1 d . . .
H60 H 0.0985 0.3294 0.4242 0.080 Uiso 1 1 calc R . .
C61 C 0.1724(3) 0.2493(3) 0.4785(2) 0.0608(11) Uani 1 1 d . . .
H61 H 0.2069 0.2911 0.5018 0.073 Uiso 1 1 calc R . .
C62 C 0.6457(3) 0.1883(3) 0.3107(2) 0.0826(15) Uani 1 1 d . . .
H62A H 0.5875 0.1689 0.3035 0.124 Uiso 1 1 calc R . .
H62B H 0.6739 0.1633 0.2796 0.124 Uiso 1 1 calc R . .
H62C H 0.6470 0.2501 0.3077 0.124 Uiso 1 1 calc R . .
C63 C 0.6892(3) 0.1617(2) 0.37333(18) 0.0523(10) Uani 1 1 d . . .
C64 C 0.6480(3) 0.1511(2) 0.42109(16) 0.0479(9) Uani 1 1 d . . .
H64 H 0.5889 0.1573 0.4132 0.057 Uiso 1 1 calc R . .
C65 C 0.6894(3) 0.1317(3) 0.4808(2) 0.0634(12) Uani 1 1 d . . .
H65 H 0.6580 0.1239 0.5125 0.076 Uiso 1 1 calc R . .
C66 C 0.7740(3) 0.1235(3) 0.4947(2) 0.0655(12) Uani 1 1 d . . .
H66 H 0.8024 0.1117 0.5358 0.079 Uiso 1 1 calc R . .
C67 C 0.8185(3) 0.1330(3) 0.4458(2) 0.0613(11) Uani 1 1 d . . .
H67 H 0.8777 0.1266 0.4541 0.074 Uiso 1 1 calc R . .
C68 C 0.7777(3) 0.1510(2) 0.3873(2) 0.0571(10) Uani 1 1 d . . .
H68 H 0.8087 0.1566 0.3552 0.069 Uiso 1 1 calc R . .

loop_
_atom_site_aniso_label
_atom_site_aniso_U_11
_atom_site_aniso_U_22
_atom_site_aniso_U_33
_atom_site_aniso_U_23
_atom_site_aniso_U_13
_atom_site_aniso_U_12
Zr1 0.01449(15) 0.01429(16) 0.01615(15) -0.00043(10) 0.00258(10) 0.00008(10)
O2 0.0159(9) 0.0176(10) 0.0200(9) -0.0001(8) 0.0048(8) -0.0002(8)
O3 0.0155(9) 0.0166(10) 0.0197(9) -0.0043(7) 0.0047(8) -0.0007(7)
O4 0.0258(10) 0.0156(10) 0.0200(9) -0.0026(8) 0.0009(8) 0.0006(8)
N5 0.0135(11) 0.0200(12) 0.0165(11) -0.0021(9) 0.0028(9) 0.0005(9)
C6 0.0206(14) 0.0189(15) 0.0235(14) -0.0041(12) 0.0030(12) -0.0023(11)
C7 0.0251(15) 0.0219(15) 0.0209(14) 0.0005(12) 0.0034(12) -0.0008(12)
C8 0.0218(14) 0.0194(15) 0.0170(13) -0.0072(11) -0.0044(11) -0.0034(12)
C9 0.0312(16) 0.0243(16) 0.0220(14) -0.0048(12) 0.0008(13) -0.0031(13)
C10 0.056(2) 0.0301(19) 0.0227(15) -0.0023(14) 0.0066(15) -0.0099(16)
C11 0.070(3) 0.0225(18) 0.0247(16) 0.0030(13) -0.0107(17) -0.0022(17)
C12 0.049(2) 0.0260(18) 0.0289(16) -0.0093(14) -0.0159(16) 0.0139(15)
C13 0.0268(16) 0.0276(17) 0.0243(15) -0.0101(12) -0.0037(13) 0.0034(13)
C14 0.0260(15) 0.0131(14) 0.0199(13) 0.0043(11) 0.0020(12) 0.0034(11)
C15 0.0270(15) 0.0193(15) 0.0234(14) 0.0035(12) 0.0077(12) 0.0080(12)
C16 0.0225(15) 0.0223(16) 0.0381(17) 0.0053(13) 0.0005(13) 0.0011(12)
C17 0.0345(18) 0.0259(17) 0.0294(16) -0.0036(14) -0.0089(14) -0.0009(14)
C18 0.045(2) 0.0342(19) 0.0194(14) -0.0052(13) 0.0013(14) 0.0044(15)
C19 0.0255(15) 0.0289(17) 0.0248(15) 0.0005(13) 0.0067(12) 0.0036(13)
C20 0.0201(14) 0.0194(15) 0.0156(12) 0.0028(11) 0.0058(11) 0.0014(11)
C21 0.0171(14) 0.0213(15) 0.0185(13) 0.0034(11) 0.0049(11) 0.0014(11)
C22 0.0146(13) 0.0251(16) 0.0222(14) 0.0017(12) 0.0050(11) 0.0017(11)
C23 0.0230(14) 0.0206(15) 0.0197(13) 0.0011(11) 0.0083(11) 0.0021(12)
C24 0.0190(14) 0.0245(15) 0.0189(13) -0.0016(11) 0.0075(11) -0.0016(12)
C25 0.0171(13) 0.0249(15) 0.0137(12) 0.0001(11) 0.0061(11) -0.0007(11)
C26 0.0167(13) 0.0266(16) 0.0143(12) -0.0039(11) 0.0041(11) 0.0017(11)
C27 0.0206(14) 0.0139(14) 0.0202(13) -0.0027(11) 0.0061(11) -0.0019(11)
C28 0.0242(14) 0.0127(14) 0.0184(13) -0.0011(11) 0.0069(11) 0.0002(11)
C29 0.0272(16) 0.0172(15) 0.0282(15) -0.0017(12) 0.0027(13) 0.0029(12)
C30 0.0262(15) 0.0231(16) 0.0269(15) 0.0042(12) -0.0057(13) 0.0009(13)
C31 0.0313(16) 0.0239(16) 0.0177(14) -0.0002(12) -0.0053(12) -0.0044(13)
C32 0.0132(13) 0.0222(15) 0.0187(13) -0.0056(11) 0.0014(11) -0.0018(11)
C33 0.0165(13) 0.0213(15) 0.0189(13) -0.0020(11) 0.0003(11) 0.0024(11)
C34 0.0164(13) 0.0224(15) 0.0259(14) -0.0089(12) 0.0012(12) 0.0006(11)
C35 0.0179(14) 0.0223(15) 0.0287(15) -0.0042(12) 0.0055(12) -0.0008(11)
C36 0.0178(14) 0.0261(16) 0.0281(15) -0.0026(12) 0.0099(12) -0.0010(12)
C37 0.0177(14) 0.0186(15) 0.0230(13) -0.0022(11) 0.0047(11) 0.0019(11)
C38 0.0131(13) 0.0189(14) 0.0211(13) -0.0013(11) 0.0025(11) 0.0005(11)
C39 0.0156(14) 0.0228(15) 0.0285(15) 0.0000(12) 0.0049(12) -0.0003(11)
C40 0.0180(14) 0.0286(17) 0.0294(15) -0.0037(13) 0.0024(12) -0.0017(12)
C41 0.0230(15) 0.0260(17) 0.0398(17) 0.0021(14) 0.0099(13) -0.0041(12)
C42 0.0193(15) 0.0316(18) 0.0396(17) -0.0035(14) 0.0049(13) -0.0032(13)
C43 0.0201(14) 0.0260(16) 0.0321(16) -0.0046(13) 0.0096(12) 0.0033(12)
C44 0.0378(18) 0.0292(18) 0.0467(19) -0.0035(15) 0.0068(15) 0.0121(15)
C45 0.0332(18) 0.0364(19) 0.050(2) -0.0107(16) 0.0228(16) 0.0039(15)
C46 0.0283(16) 0.0299(18) 0.0456(18) -0.0158(15) 0.0130(14) 0.0035(13)
C47 0.0212(15) 0.0304(18) 0.0397(17) -0.0068(14) 0.0078(13) -0.0082(13)
C48 0.0252(18) 0.056(3) 0.084(3) -0.004(2) 0.0032(19) -0.0068(17)
C49 0.045(2) 0.043(2) 0.0431(19) -0.0006(16) 0.0132(17) -0.0179(16)
C50 0.059(2) 0.051(2) 0.051(2) -0.0197(18) 0.0259(19) -0.0349(19)
C51 0.0260(15) 0.0212(16) 0.0223(14) -0.0049(12) 0.0088(12) -0.0022(12)
C52 0.0333(17) 0.0213(16) 0.0363(16) -0.0078(13) 0.0110(14) 0.0010(13)
C53 0.0377(18) 0.0355(19) 0.0337(17) -0.0136(14) 0.0190(15) -0.0063(14)
C54 0.0344(17) 0.0291(17) 0.0218(14) -0.0043(13) 0.0070(13) -0.0064(14)
C55 0.055(3) 0.135(5) 0.059(3) -0.027(3) 0.024(2) -0.014(3)
C56 0.050(2) 0.097(4) 0.042(2) -0.014(2) 0.0322(19) -0.014(2)
C57 0.044(2) 0.0280(19) 0.0435(19) -0.0080(15) 0.0128(16) -0.0023(15)
C58 0.075(3) 0.058(3) 0.054(2) 0.006(2) 0.027(2) 0.010(2)
C59 0.086(3) 0.064(3) 0.061(3) 0.011(2) 0.036(2) 0.005(3)
C60 0.086(3) 0.051(3) 0.066(3) -0.009(2) 0.025(3) -0.020(2)
C61 0.073(3) 0.043(3) 0.073(3) -0.004(2) 0.030(3) -0.014(2)
C62 0.103(4) 0.075(4) 0.072(3) -0.004(3) 0.023(3) 0.005(3)
C63 0.069(3) 0.034(2) 0.058(2) -0.0101(18) 0.022(2) -0.0041(19)
C64 0.056(2) 0.045(2) 0.044(2) -0.0108(17) 0.0140(18) 0.0007(18)
C65 0.079(3) 0.052(3) 0.062(3) -0.011(2) 0.022(2) 0.004(2)
C66 0.081(3) 0.038(2) 0.076(3) -0.004(2) 0.009(3) 0.007(2)
C67 0.056(3) 0.046(2) 0.082(3) -0.010(2) 0.012(2) 0.007(2)
C68 0.060(3) 0.040(2) 0.075(3) -0.008(2) 0.025(2) -0.0003(19)

loop_
_geom_bond_atom_site_label_1
_geom_bond_atom_site_label_2
_geom_bond_distance
_geom_bond_site_symmetry_2
_geom_bond_publ_flag
Zr1 O3 1.9781(17) . ?
Zr1 O2 2.0002(17) . ?
Zr1 C6 2.273(3) . ?
Zr1 C7 2.299(3) . ?
Zr1 N5 2.434(2) . ?
Zr1 O4 2.6842(18) . ?
O2 C20 1.360(3) . ?
O3 C38 1.359(3) . ?
O4 C31 1.380(3) . ?
O4 C28 1.387(3) . ?
N5 C27 1.496(3) . ?
N5 C26 1.498(3) . ?
N5 C32 1.509(3) . ?
C6 C8 1.477(4) . ?
C6 H6A 0.9900 . ?
C6 H6B 0.9900 . ?
C7 C14 1.479(4) . ?
C7 H7A 0.9900 . ?
C7 H7B 0.9900 . ?
C8 C9 1.401(4) . ?
C8 C13 1.407(4) . ?
C9 C10 1.380(4) . ?
C9 H9 0.9500 . ?
C10 C11 1.380(5) . ?
C10 H10 0.9500 . ?
C11 C12 1.391(5) . ?
C11 H11 0.9500 . ?
C12 C13 1.379(4) . ?
C12 H12 0.9500 . ?
C13 H13 0.9500 . ?
C14 C19 1.402(4) . ?
C14 C15 1.404(4) . ?
C15 C16 1.385(4) . ?
C15 H15 0.9500 . ?
C16 C17 1.376(4) . ?
C16 H16 0.9500 . ?
C17 C18 1.381(4) . ?
C17 H17 0.9500 . ?
C18 C19 1.388(4) . ?
C18 H18 0.9500 . ?
C19 H19 0.9500 . ?
C20 C25 1.396(4) . ?
C20 C21 1.412(4) . ?
C21 C22 1.396(4) . ?
C21 C39 1.536(4) . ?
C22 C23 1.400(4) . ?
C22 H22 0.9500 . ?
C23 C24 1.388(4) . ?
C23 C43 1.537(4) . ?
C24 C25 1.389(4) . ?
C24 H24 0.9500 . ?
C25 C26 1.511(3) . ?
C26 H26A 0.9900 . ?
C26 H26B 0.9900 . ?
C27 C28 1.478(3) . ?
C27 H27A 0.9900 . ?
C27 H27B 0.9900 . ?
C28 C29 1.343(4) . ?
C29 C30 1.432(4) . ?
C29 H29 0.9500 . ?
C30 C31 1.331(4) . ?
C30 H30 0.9500 . ?
C31 H31 0.9500 . ?
C32 C33 1.509(4) . ?
C32 H32A 0.9900 . ?
C32 H32B 0.9900 . ?
C33 C34 1.392(4) . ?
C33 C38 1.401(4) . ?
C34 C35 1.387(4) . ?
C34 H34 0.9500 . ?
C35 C36 1.391(4) . ?
C35 C47 1.541(4) . ?
C36 C37 1.394(4) . ?
C36 H36 0.9500 . ?
C37 C38 1.407(4) . ?
C37 C51 1.541(4) . ?
C39 C41 1.534(4) . ?
C39 C42 1.535(4) . ?
C39 C40 1.538(4) . ?
C40 H40A 0.9800 . ?
C40 H40B 0.9800 . ?
C40 H40C 0.9800 . ?
C41 H41A 0.9800 . ?
C41 H41B 0.9800 . ?
C41 H41C 0.9800 . ?
C42 H42A 0.9800 . ?
C42 H42B 0.9800 . ?
C42 H42C 0.9800 . ?
C43 C44 1.524(4) . ?
C43 C46 1.537(4) . ?
C43 C45 1.543(4) . ?
C44 H44A 0.9800 . ?
C44 H44B 0.9800 . ?
C44 H44C 0.9800 . ?
C45 H45A 0.9800 . ?
C45 H45B 0.9800 . ?
C45 H45C 0.9800 . ?
C46 H46A 0.9800 . ?
C46 H46B 0.9800 . ?
C46 H46C 0.9800 . ?
C47 C50 1.511(5) . ?
C47 C48 1.520(5) . ?
C47 C49 1.552(5) . ?
C48 H48A 0.9800 . ?
C48 H48B 0.9800 . ?
C48 H48C 0.9800 . ?
C49 H49A 0.9800 . ?
C49 H49B 0.9800 . ?
C49 H49C 0.9800 . ?
C50 H50A 0.9800 . ?
C50 H50B 0.9800 . ?
C50 H50C 0.9800 . ?
C51 C53 1.523(4) . ?
C51 C52 1.539(4) . ?
C51 C54 1.549(4) . ?
C52 H52A 0.9800 . ?
C52 H52B 0.9800 . ?
C52 H52C 0.9800 . ?
C53 H53A 0.9800 . ?
C53 H53B 0.9800 . ?
C53 H53C 0.9800 . ?
C54 H54A 0.9800 . ?
C54 H54B 0.9800 . ?
C54 H54C 0.9800 . ?
C55 C56 1.442(6) . ?
C55 H55A 0.9800 . ?
C55 H55B 0.9800 . ?
C55 H55C 0.9800 . ?
C56 C57 1.385(5) . ?
C56 C61 1.471(6) . ?
C57 C58 1.378(5) . ?
C57 H57 0.9500 . ?
C58 C59 1.331(6) . ?
C58 H58 0.9500 . ?
C59 C60 1.369(6) . ?
C59 H59 0.9500 . ?
C60 C61 1.358(6) . ?
C60 H60 0.9500 . ?
C61 H61 0.9500 . ?
C62 C63 1.481(6) . ?
C62 H62A 0.9800 . ?
C62 H62B 0.9800 . ?
C62 H62C 0.9800 . ?
C63 C64 1.363(5) . ?
C63 C68 1.425(5) . ?
C64 C65 1.390(6) . ?
C64 H64 0.9500 . ?
C65 C66 1.358(6) . ?
C65 H65 0.9500 . ?
C66 C67 1.419(6) . ?
C66 H66 0.9500 . ?
C67 C68 1.359(6) . ?
C67 H67 0.9500 . ?
C68 H68 0.9500 . ?
